data_4082723
loop_
_publ_author_name
'Loh, Claas'
'Seupel, Susanne'
'G\"orls, Helmar'
'Krieck, Sven'
'Westerhausen, Matthias'

_publ_section_title
;
 Structural Evidence of Strong Calcium&#x2212;\p Interactions to Aryl
 Substituents Stabilized by Coexistent Agostic Bonds to Alkyl Groups
;
_journal_issue 6
_journal_name_full Organometallics
_journal_page_first 1480
_journal_paper_doi 10.1021/om500135g
_journal_volume 33
_journal_year 2014
_chemical_formula_moiety 'C27 H42 Li N3 O2'
_chemical_formula_sum 'C27 H42 Li N3 O2'
_chemical_formula_weight 447.58
_space_group_IT_number 14
_symmetry_cell_setting monoclinic
_symmetry_space_group_name_Hall '-P 2ybc'
_symmetry_space_group_name_H-M 'P 1 21/c 1'
_atom_sites_solution_hydrogens difmap
_atom_sites_solution_primary direct
_atom_sites_solution_secondary difmap
_audit_creation_method SHELXL-97
_cell_angle_alpha 90.00
_cell_angle_beta 108.327(1)
_cell_angle_gamma 90.00
_cell_formula_units_Z 4
_cell_length_a 9.8728(3)
_cell_length_b 18.6663(5)
_cell_length_c 15.3965(3)
_cell_measurement_reflns_used 16254
_cell_measurement_temperature 133(2)
_cell_measurement_theta_max 27.50
_cell_measurement_theta_min 1.77
_cell_volume 2693.48(12)
_computing_cell_refinement DENZO
_computing_data_collection COLLECT
_computing_data_reduction DENZO
_computing_molecular_graphics SHELXTL/PC
_computing_publication_material SHELXL-97
_computing_structure_refinement 'SHELXL-97 (Sheldrick, 2008)'
_computing_structure_solution 'SHELXS-97 (Sheldrick, 2008)'
_diffrn_ambient_temperature 133(2)
_diffrn_measured_fraction_theta_full 0.997
_diffrn_measured_fraction_theta_max 0.997
_diffrn_measurement_device_type KappaCCD
_diffrn_measurement_method 'phi- + omega-scan'
_diffrn_radiation_monochromator graphite
_diffrn_radiation_source 'fine-focus sealed tube'
_diffrn_radiation_type MoK\a
_diffrn_radiation_wavelength 0.71073
_diffrn_reflns_av_R_equivalents 0.0327
_diffrn_reflns_av_sigmaI/netI 0.0339
_diffrn_reflns_limit_h_max 12
_diffrn_reflns_limit_h_min -12
_diffrn_reflns_limit_k_max 24
_diffrn_reflns_limit_k_min -19
_diffrn_reflns_limit_l_max 19
_diffrn_reflns_limit_l_min -19
_diffrn_reflns_number 16253
_diffrn_reflns_theta_full 27.50
_diffrn_reflns_theta_max 27.50
_diffrn_reflns_theta_min 1.77
_exptl_absorpt_coefficient_mu 0.069
_exptl_absorpt_correction_type none
_exptl_crystal_colour colourless
_exptl_crystal_density_diffrn 1.104
_exptl_crystal_density_method 'not measured'
_exptl_crystal_description prism
_exptl_crystal_F_000 976
_exptl_crystal_size_max 0.062
_exptl_crystal_size_mid 0.056
_exptl_crystal_size_min 0.045
_refine_diff_density_max 0.447
_refine_diff_density_min -0.269
_refine_diff_density_rms 0.041
_refine_ls_extinction_method none
_refine_ls_goodness_of_fit_ref 1.074
_refine_ls_hydrogen_treatment refall
_refine_ls_matrix_type full
_refine_ls_number_parameters 466
_refine_ls_number_reflns 6170
_refine_ls_number_restraints 0
_refine_ls_restrained_S_all 1.074
_refine_ls_R_factor_all 0.0644
_refine_ls_R_factor_gt 0.0530
_refine_ls_shift/su_max 0.000
_refine_ls_shift/su_mean 0.000
_refine_ls_structure_factor_coef Fsqd
_refine_ls_weighting_details 'calc w=1/[\s^2^(Fo^2^)+(0.0322P)^2^+1.8584P] where P=(Fo^2^+2Fc^2^)/3'
_refine_ls_weighting_scheme calc
_refine_ls_wR_factor_gt 0.1144
_refine_ls_wR_factor_ref 0.1212
_reflns_number_gt 5251
_reflns_number_total 6170
_reflns_threshold_expression >2sigma(I)
_cod_data_source_file om500135g_si_001.cif
_cod_data_source_block FO5296
_cod_original_sg_symbol_H-M 'P 21/c'
_cod_database_code 4082723

loop_
_symmetry_equiv_pos_as_xyz
'x, y, z'
'-x, y+1/2, -z+1/2'
'-x, -y, -z'
'x, -y-1/2, z-1/2'

loop_
_atom_site_label
_atom_site_type_symbol
_atom_site_fract_x
_atom_site_fract_y
_atom_site_fract_z
_atom_site_U_iso_or_equiv
_atom_site_adp_type
_atom_site_occupancy
_atom_site_symmetry_multiplicity
_atom_site_calc_flag
Li1 Li 0.5285(3) 0.87012(15) 0.25321(19) 0.0285(6) Uani 1 1 d
O1 O 0.60908(12) 0.93321(7) 0.17591(8) 0.0331(3) Uani 1 1 d
O2 O 0.63403(13) 0.94033(7) 0.35377(8) 0.0336(3) Uani 1 1 d
N2 N 0.12403(12) 0.78506(7) 0.09274(8) 0.0193(3) Uani 1 1 d
N1 N 0.36115(12) 0.81030(7) 0.19540(8) 0.0191(3) Uani 1 1 d
N3 N 0.63621(13) 0.77846(7) 0.29411(8) 0.0225(3) Uani 1 1 d
C1 C 0.22733(14) 0.82526(8) 0.14475(9) 0.0176(3) Uani 1 1 d
C2 C 0.17996(15) 0.90420(8) 0.14690(10) 0.0215(3) Uani 1 1 d
C5 C 0.1668(2) 0.93790(9) 0.05368(12) 0.0329(4) Uani 1 1 d
H5C H 0.262(2) 0.9381(11) 0.0431(13) 0.042(6) Uiso 1 1 d
H5B H 0.130(2) 0.9903(12) 0.0523(14) 0.044(6) Uiso 1 1 d
H5A H 0.097(2) 0.9111(12) 0.0040(14) 0.043(6) Uiso 1 1 d
C4 C 0.03440(18) 0.90635(10) 0.16277(15) 0.0345(4) Uani 1 1 d
H4C H 0.002(2) 0.9568(12) 0.1609(13) 0.042(6) Uiso 1 1 d
H4B H 0.040(2) 0.8851(11) 0.2238(14) 0.039(5) Uiso 1 1 d
H4A H -0.037(2) 0.8792(12) 0.1134(14) 0.045(6) Uiso 1 1 d
C3 C 0.28432(17) 0.94911(9) 0.22203(11) 0.0253(3) Uani 1 1 d
H3C H 0.240(2) 0.9951(11) 0.2256(12) 0.031(5) Uiso 1 1 d
H3B H 0.3743(19) 0.9593(10) 0.2083(11) 0.025(4) Uiso 1 1 d
H3A H 0.311(2) 0.9249(11) 0.2844(14) 0.038(5) Uiso 1 1 d
C12 C 0.12679(14) 0.71872(8) 0.05249(9) 0.0181(3) Uani 1 1 d
C13 C 0.19804(15) 0.70711(8) -0.01331(9) 0.0207(3) Uani 1 1 d
C14 C 0.17149(16) 0.64433(9) -0.06495(10) 0.0247(3) Uani 1 1 d
H14 H 0.2175(19) 0.6380(10) -0.1119(12) 0.028(5) Uiso 1 1 d
C15 C 0.07825(17) 0.59268(9) -0.05366(10) 0.0252(3) Uani 1 1 d
H15 H 0.0605(19) 0.5503(10) -0.0925(12) 0.027(5) Uiso 1 1 d
C16 C 0.01195(16) 0.60255(8) 0.01290(10) 0.0227(3) Uani 1 1 d
H16 H -0.0549(19) 0.5669(10) 0.0215(12) 0.028(5) Uiso 1 1 d
C17 C 0.03514(15) 0.66410(8) 0.06658(9) 0.0193(3) Uani 1 1 d
C18 C 0.29572(16) 0.76371(9) -0.03247(10) 0.0245(3) Uani 1 1 d
H18 H 0.3214(18) 0.7968(10) 0.0187(12) 0.023(4) Uiso 1 1 d
C20 C 0.43335(18) 0.73209(11) -0.04197(12) 0.0329(4) Uani 1 1 d
H20C H 0.415(2) 0.7025(11) -0.0982(13) 0.036(5) Uiso 1 1 d
H20B H 0.498(2) 0.7720(11) -0.0467(14) 0.040(5) Uiso 1 1 d
H20A H 0.485(2) 0.7005(12) 0.0128(15) 0.049(6) Uiso 1 1 d
C19 C 0.2175(2) 0.80621(12) -0.11865(12) 0.0356(4) Uani 1 1 d
H19C H 0.193(2) 0.7734(12) -0.1737(15) 0.046(6) Uiso 1 1 d
H19B H 0.127(2) 0.8256(11) -0.1152(13) 0.036(5) Uiso 1 1 d
H19A H 0.279(2) 0.8435(12) -0.1306(14) 0.047(6) Uiso 1 1 d
C21 C -0.03904(16) 0.67482(8) 0.13863(10) 0.0213(3) Uani 1 1 d
H21 H 0.0202(19) 0.7087(10) 0.1846(12) 0.025(4) Uiso 1 1 d
C22 C -0.1859(2) 0.70834(13) 0.09812(14) 0.0407(5) Uani 1 1 d
H22C H -0.232(2) 0.7160(12) 0.1480(15) 0.049(6) Uiso 1 1 d
H22B H -0.246(2) 0.6745(13) 0.0518(16) 0.053(7) Uiso 1 1 d
H22A H -0.181(3) 0.7549(15) 0.0667(17) 0.067(8) Uiso 1 1 d
C23 C -0.0506(2) 0.60650(11) 0.18968(14) 0.0378(4) Uani 1 1 d
H23C H -0.088(2) 0.6172(11) 0.2413(14) 0.038(5) Uiso 1 1 d
H23B H -0.119(2) 0.5704(13) 0.1464(16) 0.055(7) Uiso 1 1 d
H23A H 0.043(3) 0.5832(13) 0.2171(15) 0.055(7) Uiso 1 1 d
C6 C 0.40233(15) 0.73503(8) 0.20041(10) 0.0198(3) Uani 1 1 d
H6B H 0.4054(18) 0.7146(9) 0.1415(12) 0.023(4) Uiso 1 1 d
H6A H 0.3335(19) 0.7037(10) 0.2169(11) 0.025(4) Uiso 1 1 d
C7 C 0.54812(15) 0.72237(8) 0.26926(9) 0.0192(3) Uani 1 1 d
C8 C 0.58914(18) 0.65435(9) 0.30426(11) 0.0294(4) Uani 1 1 d
H8 H 0.524(2) 0.6155(11) 0.2876(13) 0.035(5) Uiso 1 1 d
C9 C 0.72343(19) 0.64401(10) 0.36673(12) 0.0329(4) Uani 1 1 d
H9 H 0.751(2) 0.5970(12) 0.3928(14) 0.043(6) Uiso 1 1 d
C10 C 0.81464(17) 0.70161(10) 0.39254(11) 0.0299(4) Uani 1 1 d
H10 H 0.909(2) 0.6966(11) 0.4372(13) 0.038(5) Uiso 1 1 d
C11 C 0.76737(17) 0.76735(10) 0.35459(11) 0.0283(3) Uani 1 1 d
H11 H 0.827(2) 0.8096(11) 0.3718(13) 0.037(5) Uiso 1 1 d
C24 C 0.6262(3) 0.90405(15) 0.09478(17) 0.0507(6) Uani 1 1 d
H24A H 0.536(3) 0.8870(14) 0.0557(17) 0.066(8) Uiso 1 1 d
H24B H 0.695(3) 0.8622(16) 0.1126(18) 0.074(8) Uiso 1 1 d
H24C H 0.662(3) 0.9390(14) 0.0595(17) 0.066(8) Uiso 1 1 d
C25 C 0.7380(2) 0.96095(12) 0.23783(14) 0.0407(5) Uani 1 1 d
H25B H 0.766(3) 0.9990(13) 0.1992(16) 0.060(7) Uiso 1 1 d
H25A H 0.816(3) 0.9185(14) 0.2612(16) 0.064(7) Uiso 1 1 d
C26 C 0.7033(2) 0.99350(10) 0.31615(14) 0.0378(4) Uani 1 1 d
H26B H 0.792(2) 1.0114(11) 0.3635(13) 0.040(5) Uiso 1 1 d
H26A H 0.632(2) 1.0352(13) 0.2964(15) 0.054(7) Uiso 1 1 d
C27 C 0.5921(2) 0.96654(13) 0.42779(14) 0.0455(5) Uani 1 1 d
H27A H 0.676(3) 0.9850(14) 0.4774(17) 0.065(7) Uiso 1 1 d
H27C H 0.517(3) 1.0076(14) 0.4042(16) 0.059(7) Uiso 1 1 d
H27B H 0.543(3) 0.9237(16) 0.4517(18) 0.075(8) Uiso 1 1 d

loop_
_atom_site_aniso_label
_atom_site_aniso_U_11
_atom_site_aniso_U_22
_atom_site_aniso_U_33
_atom_site_aniso_U_23
_atom_site_aniso_U_13
_atom_site_aniso_U_12
Li1 0.0230(14) 0.0220(14) 0.0363(14) -0.0006(11) 0.0033(11) -0.0011(11)
O1 0.0236(6) 0.0356(7) 0.0380(6) -0.0007(5) 0.0065(5) -0.0068(5)
O2 0.0275(6) 0.0287(7) 0.0421(7) -0.0073(5) 0.0074(5) -0.0053(5)
N2 0.0142(6) 0.0190(6) 0.0231(6) -0.0019(5) 0.0038(4) -0.0006(5)
N1 0.0157(6) 0.0175(6) 0.0221(6) -0.0005(5) 0.0031(5) 0.0008(5)
N3 0.0167(6) 0.0243(7) 0.0235(6) -0.0015(5) 0.0019(5) -0.0006(5)
C1 0.0155(6) 0.0186(7) 0.0193(6) 0.0008(5) 0.0065(5) -0.0005(5)
C2 0.0158(7) 0.0182(7) 0.0284(7) -0.0013(6) 0.0039(6) -0.0002(5)
C5 0.0400(10) 0.0203(8) 0.0315(8) 0.0026(7) 0.0013(7) 0.0016(7)
C4 0.0196(8) 0.0247(9) 0.0596(12) -0.0092(8) 0.0130(8) 0.0010(7)
C3 0.0224(8) 0.0189(8) 0.0330(8) -0.0042(6) 0.0061(6) -0.0001(6)
C12 0.0132(6) 0.0191(7) 0.0183(6) -0.0007(5) -0.0003(5) 0.0022(5)
C13 0.0152(7) 0.0251(8) 0.0190(6) -0.0001(5) 0.0014(5) 0.0009(6)
C14 0.0227(8) 0.0296(9) 0.0211(7) -0.0028(6) 0.0058(6) 0.0020(6)
C15 0.0274(8) 0.0215(8) 0.0232(7) -0.0054(6) 0.0030(6) 0.0024(6)
C16 0.0204(7) 0.0197(8) 0.0248(7) 0.0003(6) 0.0024(6) -0.0008(6)
C17 0.0150(7) 0.0206(7) 0.0198(6) 0.0007(5) 0.0019(5) 0.0013(5)
C18 0.0201(7) 0.0320(9) 0.0212(7) -0.0012(6) 0.0060(6) -0.0036(6)
C20 0.0232(8) 0.0455(11) 0.0326(9) -0.0016(8) 0.0125(7) -0.0022(8)
C19 0.0332(10) 0.0440(11) 0.0293(8) 0.0092(8) 0.0094(7) 0.0000(8)
C21 0.0193(7) 0.0216(8) 0.0228(7) -0.0019(6) 0.0061(5) -0.0019(6)
C22 0.0279(9) 0.0584(14) 0.0381(10) 0.0051(9) 0.0135(8) 0.0159(9)
C23 0.0529(12) 0.0299(10) 0.0404(10) 0.0062(8) 0.0287(9) 0.0041(9)
C6 0.0165(7) 0.0194(7) 0.0209(7) -0.0025(5) 0.0022(5) 0.0002(6)
C7 0.0174(7) 0.0215(7) 0.0180(6) -0.0039(5) 0.0047(5) 0.0025(5)
C8 0.0252(8) 0.0206(8) 0.0344(8) -0.0037(6) -0.0020(6) 0.0024(6)
C9 0.0290(9) 0.0256(9) 0.0355(9) -0.0012(7) -0.0024(7) 0.0096(7)
C10 0.0194(8) 0.0341(9) 0.0288(8) -0.0061(7) -0.0030(6) 0.0067(7)
C11 0.0181(7) 0.0308(9) 0.0297(8) -0.0048(7) -0.0013(6) -0.0005(6)
C24 0.0420(12) 0.0590(15) 0.0575(13) -0.0145(11) 0.0248(11) -0.0110(11)
C25 0.0254(9) 0.0446(12) 0.0509(11) -0.0028(9) 0.0100(8) -0.0132(8)
C26 0.0295(9) 0.0263(9) 0.0489(11) -0.0012(8) 0.0000(8) -0.0079(7)
C27 0.0429(12) 0.0499(13) 0.0390(10) -0.0133(9) 0.0060(9) -0.0054(10)

loop_
_atom_type_symbol
_atom_type_description
_atom_type_scat_dispersion_real
_atom_type_scat_dispersion_imag
_atom_type_scat_source
C C 0.0033 0.0016 'International Tables Vol C Tables 4.2.6.8 and 6.1.1.4'
H H 0.0000 0.0000 'International Tables Vol C Tables 4.2.6.8 and 6.1.1.4'
Li Li -0.0003 0.0001 'International Tables Vol C Tables 4.2.6.8 and 6.1.1.4'
N N 0.0061 0.0033 'International Tables Vol C Tables 4.2.6.8 and 6.1.1.4'
O O 0.0106 0.0060 'International Tables Vol C Tables 4.2.6.8 and 6.1.1.4'

loop_
_geom_angle_atom_site_label_1
_geom_angle_atom_site_label_2
_geom_angle_atom_site_label_3
_geom_angle
N1 Li1 O1 119.95(15)
N1 Li1 N3 86.83(12)
O1 Li1 N3 114.58(14)
N1 Li1 O2 149.81(17)
O1 Li1 O2 82.55(11)
N3 Li1 O2 102.41(13)
N1 Li1 C3 69.95(9)
O1 Li1 C3 94.10(11)
N3 Li1 C3 149.82(14)
O2 Li1 C3 89.92(11)
N1 Li1 C25 149.75(15)
O1 Li1 C25 30.21(7)
N3 Li1 C25 102.38(12)
O2 Li1 C25 56.68(9)
C3 Li1 C25 107.37(11)
N1 Li1 C7 59.92(9)
O1 Li1 C7 127.38(13)
N3 Li1 C7 26.96(6)
O2 Li1 C7 124.44(13)
C3 Li1 C7 125.81(11)
C25 Li1 C7 126.14(12)
N1 Li1 H3B 83.6(5)
O1 Li1 H3B 74.7(5)
N3 Li1 H3B 169.3(5)
O2 Li1 H3B 83.7(5)
C3 Li1 H3B 19.8(5)
C25 Li1 H3B 88.4(5)
C7 Li1 H3B 143.0(5)
C24 O1 C25 113.52(15)
C24 O1 Li1 118.39(15)
C25 O1 Li1 104.68(13)
C27 O2 C26 112.64(15)
C27 O2 Li1 128.47(14)
C26 O2 Li1 109.47(13)
C1 N2 C12 131.30(12)
C1 N1 C6 116.15(12)
C1 N1 Li1 133.13(13)
C6 N1 Li1 110.10(12)
C7 N3 C11 118.20(14)
C7 N3 Li1 110.15(12)
C11 N3 Li1 130.14(14)
N2 C1 N1 132.17(14)
N2 C1 C2 111.96(12)
N1 C1 C2 115.87(12)
C4 C2 C3 107.86(13)
C4 C2 C5 109.30(14)
C3 C2 C5 108.69(13)
C4 C2 C1 109.44(13)
C3 C2 C1 113.59(12)
C5 C2 C1 107.90(12)
C2 C5 H5C 110.2(12)
C2 C5 H5B 109.4(11)
H5C C5 H5B 109.3(17)
C2 C5 H5A 110.4(12)
H5C C5 H5A 109.7(17)
H5B C5 H5A 107.8(16)
C2 C4 H4C 109.3(12)
C2 C4 H4B 111.1(12)
H4C C4 H4B 108.9(16)
C2 C4 H4A 109.6(12)
H4C C4 H4A 108.5(17)
H4B C4 H4A 109.4(17)
C2 C3 Li1 100.58(11)
C2 C3 H3C 108.7(11)
Li1 C3 H3C 148.3(11)
C2 C3 H3B 112.2(10)
Li1 C3 H3B 49.0(10)
H3C C3 H3B 106.7(15)
C2 C3 H3A 112.4(11)
Li1 C3 H3A 69.2(11)
H3C C3 H3A 108.9(15)
H3B C3 H3A 107.7(15)
N2 C12 C13 122.55(13)
N2 C12 C17 117.89(12)
C13 C12 C17 118.71(13)
C14 C13 C12 119.26(14)
C14 C13 C18 119.36(13)
C12 C13 C18 121.27(13)
C15 C14 C13 121.89(14)
C15 C14 H14 119.5(11)
C13 C14 H14 118.5(11)
C14 C15 C16 119.14(14)
C14 C15 H15 119.2(11)
C16 C15 H15 121.6(11)
C15 C16 C17 121.28(15)
C15 C16 H16 120.3(11)
C17 C16 H16 118.4(11)
C16 C17 C12 119.62(13)
C16 C17 C21 120.95(13)
C12 C17 C21 119.41(13)
C13 C18 C20 112.77(14)
C13 C18 C19 110.52(13)
C20 C18 C19 109.78(14)
C13 C18 H18 107.8(10)
C20 C18 H18 108.1(10)
C19 C18 H18 107.7(10)
C18 C20 H20C 111.7(11)
C18 C20 H20B 109.2(12)
H20C C20 H20B 107.3(16)
C18 C20 H20A 111.9(12)
H20C C20 H20A 107.7(17)
H20B C20 H20A 108.7(17)
C18 C19 H19C 109.5(12)
C18 C19 H19B 111.3(11)
H19C C19 H19B 106.7(16)
C18 C19 H19A 111.0(13)
H19C C19 H19A 105.8(17)
H19B C19 H19A 112.2(18)
C23 C21 C22 109.87(15)
C23 C21 C17 113.44(13)
C22 C21 C17 111.72(13)
C23 C21 H21 106.8(10)
C22 C21 H21 107.6(10)
C17 C21 H21 107.1(10)
C21 C22 H22C 110.2(12)
C21 C22 H22B 108.0(13)
H22C C22 H22B 108.6(18)
C21 C22 H22A 111.7(15)
H22C C22 H22A 110.1(19)
H22B C22 H22A 108.2(19)
C21 C23 H23C 110.6(12)
C21 C23 H23B 110.6(13)
H23C C23 H23B 108.3(17)
C21 C23 H23A 112.1(14)
H23C C23 H23A 106.3(17)
H23B C23 H23A 108.8(19)
N1 C6 C7 112.05(12)
N1 C6 H6B 114.2(10)
C7 C6 H6B 106.5(10)
N1 C6 H6A 112.4(10)
C7 C6 H6A 107.8(10)
H6B C6 H6A 103.2(14)
N3 C7 C8 121.36(14)
N3 C7 C6 117.88(13)
C8 C7 C6 120.75(13)
N3 C7 Li1 42.89(9)
C8 C7 Li1 161.50(12)
C6 C7 Li1 75.98(10)
C9 C8 C7 119.70(16)
C9 C8 H8 120.0(12)
C7 C8 H8 120.3(12)
C10 C9 C8 119.17(16)
C10 C9 H9 120.9(13)
C8 C9 H9 119.9(13)
C11 C10 C9 118.01(15)
C11 C10 H10 120.5(12)
C9 C10 H10 121.5(12)
N3 C11 C10 123.55(16)
N3 C11 H11 115.6(12)
C10 C11 H11 120.8(12)
O1 C24 H24A 109.4(15)
O1 C24 H24B 108.1(15)
H24A C24 H24B 109(2)
O1 C24 H24C 113.3(15)
H24A C24 H24C 108(2)
H24B C24 H24C 109(2)
O1 C25 C26 107.86(15)
O1 C25 Li1 45.11(10)
C26 C25 Li1 79.05(12)
O1 C25 H25B 102.3(13)
C26 C25 H25B 111.4(14)
Li1 C25 H25B 146.4(13)
O1 C25 H25A 110.4(13)
C26 C25 H25A 110.5(13)
Li1 C25 H25A 89.8(13)
H25B C25 H25A 113.9(18)
O2 C26 C25 107.91(15)
O2 C26 H26B 110.8(12)
C25 C26 H26B 111.0(12)
O2 C26 H26A 105.8(13)
C25 C26 H26A 112.5(12)
H26B C26 H26A 108.7(17)
O2 C27 H27A 110.9(15)
O2 C27 H27C 109.0(13)
H27A C27 H27C 110(2)
O2 C27 H27B 107.5(15)
H27A C27 H27B 111(2)
H27C C27 H27B 109(2)

loop_
_geom_bond_atom_site_label_1
_geom_bond_atom_site_label_2
_geom_bond_distance
Li1 N1 1.961(3)
Li1 O1 2.008(3)
Li1 N3 2.008(3)
Li1 O2 2.046(3)
Li1 C3 2.736(3)
Li1 C25 2.742(3)
Li1 C7 2.770(3)
Li1 H3B 2.215(18)
O1 C24 1.420(2)
O1 C25 1.426(2)
O2 C27 1.416(2)
O2 C26 1.428(2)
N2 C1 1.3156(18)
N2 C12 1.3889(18)
N1 C1 1.3356(18)
N1 C6 1.4579(19)
N3 C7 1.3379(19)
N3 C11 1.3522(19)
C1 C2 1.549(2)
C2 C4 1.532(2)
C2 C3 1.534(2)
C2 C5 1.535(2)
C5 H5C 1.00(2)
C5 H5B 1.04(2)
C5 H5A 0.99(2)
C4 H4C 0.99(2)
C4 H4B 1.01(2)
C4 H4A 1.00(2)
C3 H3C 0.97(2)
C3 H3B 0.994(18)
C3 H3A 1.02(2)
C12 C13 1.420(2)
C12 C17 1.424(2)
C13 C14 1.394(2)
C13 C18 1.521(2)
C14 C15 1.381(2)
C14 H14 0.975(18)
C15 C16 1.391(2)
C15 H15 0.974(19)
C16 C17 1.392(2)
C16 H16 0.975(19)
C17 C21 1.523(2)
C18 C20 1.530(2)
C18 C19 1.530(2)
C18 H18 0.970(18)
C20 H20C 0.99(2)
C20 H20B 1.00(2)
C20 H20A 1.02(2)
C19 H19C 1.01(2)
C19 H19B 0.98(2)
C19 H19A 0.98(2)
C21 C23 1.521(2)
C21 C22 1.521(2)
C21 H21 0.992(18)
C22 H22C 1.02(2)
C22 H22B 1.00(2)
C22 H22A 1.00(3)
C23 H23C 1.00(2)
C23 H23B 1.03(2)
C23 H23A 0.99(2)
C6 C7 1.5138(19)
C6 H6B 0.994(17)
C6 H6A 0.989(18)
C7 C8 1.389(2)
C8 C9 1.385(2)
C8 H8 0.95(2)
C9 C10 1.378(3)
C9 H9 0.97(2)
C10 C11 1.376(2)
C10 H10 0.97(2)
C11 H11 0.97(2)
C24 H24A 0.96(3)
C24 H24B 1.01(3)
C24 H24C 0.99(3)
C25 C26 1.483(3)
C25 H25B 1.02(2)
C25 H25A 1.09(3)
C26 H26B 1.00(2)
C26 H26A 1.03(2)
C27 H27A 0.99(3)
C27 H27C 1.05(3)
C27 H27B 1.06(3)
